data_9011076
loop_
_publ_author_name
'Marsh, R. E.'

_publ_section_title
;
 The centrosymmetric - noncentrosymmetric ambiguity: some more examples
;
_journal_issue 4
_journal_name_full 'Acta Crystallographica, Section A'
_journal_page_first 450
_journal_page_last 455
_journal_paper_doi 10.1107/S0108767393012796
_journal_volume 50
_journal_year 1994
_chemical_formula_structural Pt(NCO)2(C12H12N2)
_chemical_formula_sum 'C14 N4 O2 Pt'
_space_group_IT_number 63
_symmetry_space_group_name_Hall '-C 2c 2'
_symmetry_space_group_name_H-M 'C m c m'
_cell_angle_alpha 90
_cell_angle_beta 90
_cell_angle_gamma 90
_cell_length_a 18.722
_cell_length_b 11.889
_cell_length_c 6.688
_cell_formula_units_Z 4
_cell_volume 1488.654
_database_code_amcsd 0009332
_exptl_crystal_density_diffrn 2.013
_cod_original_formula_sum 'Pt N4 C14 O2'
_cod_database_code 9011076
_amcsd_formula_title Pt(NCO)2(C12H12N2)

loop_
_space_group_symop_operation_xyz
x,y,z
1/2+x,1/2+y,z
x,-y,1/2+z
1/2+x,1/2-y,1/2+z
-x,y,1/2-z
1/2-x,1/2+y,1/2-z
-x,y,z
1/2-x,1/2+y,z
x,-y,-z
1/2+x,1/2-y,-z
x,y,1/2-z
1/2+x,1/2+y,1/2-z
-x,-y,1/2+z
1/2-x,1/2-y,1/2+z
-x,-y,-z
1/2-x,1/2-y,-z

loop_
_atom_site_label
_atom_site_fract_x
_atom_site_fract_y
_atom_site_fract_z
_atom_site_U_iso_or_equiv
_atom_site_attached_hydrogens
Pt 0.00000 0.54260 0.25000 0.03390 0
N1 0.06930 0.41390 0.25000 0.03600 0
C1 0.14060 0.42370 0.25000 0.05070 1
C2 0.18400 0.32930 0.25000 0.06260 1
C3 0.15510 0.22270 0.25000 0.05210 0
C4 0.08060 0.21400 0.25000 0.04280 1
C5 0.03950 0.30990 0.25000 0.03900 0
C6 0.20150 0.11880 0.25000 0.07550 3
N2 0.07480 0.66060 0.25000 0.06360 0
C7 0.09990 0.74900 0.25000 0.04920 0
O 0.12970 0.84080 0.25000 0.09200 0

loop_
_cod_related_entry_id
_cod_related_entry_database
_cod_related_entry_code
1 AMCSD 0009332
